data_2228387
loop_
_publ_author_name
'Ng, Seik Weng'

_publ_section_title
;
 4-Chloro-2,6-dinitrophenol
;
_journal_coeditor_code HG2748
_journal_issue 12
_journal_name_full 'Acta Crystallographica Section E'
_journal_page_first o3204
_journal_paper_doi 10.1107/S1600536810046490
_journal_volume 66
_journal_year 2010
_chemical_formula_iupac 'C6 H3 Cl N2 O5'
_chemical_formula_moiety 'C6 H3 Cl N2 O5'
_chemical_formula_sum 'C6 H3 Cl N2 O5'
_chemical_formula_weight 218.55
_chemical_name_systematic
;
4-Chloro-2,6-dinitrophenol
;
_space_group_IT_number 4
_symmetry_cell_setting monoclinic
_symmetry_space_group_name_Hall 'P 2yb'
_symmetry_space_group_name_H-M 'P 1 21 1'
_atom_sites_solution_hydrogens geom
_atom_sites_solution_primary direct
_atom_sites_solution_secondary difmap
_audit_creation_method SHELXL-97
_cell_angle_alpha 90.00
_cell_angle_beta 109.939(6)
_cell_angle_gamma 90.00
_cell_formula_units_Z 2
_cell_length_a 7.4700(19)
_cell_length_b 5.8973(15)
_cell_length_c 9.952(2)
_cell_measurement_reflns_used 1662
_cell_measurement_temperature 293(2)
_cell_measurement_theta_max 27.4
_cell_measurement_theta_min 4.1
_cell_volume 412.13(17)
_computing_cell_refinement 'RAPID-AUTO (Rigaku, 1998)'
_computing_data_collection 'RAPID-AUTO (Rigaku, 1998)'
_computing_data_reduction 'CrystalStructure (Rigaku/MSC, 2002)'
_computing_molecular_graphics 'X-SEED (Barbour, 2001)'
_computing_publication_material 'publCIF (Westrip, 2010)'
_computing_structure_refinement 'SHELXL97 (Sheldrick, 2008)'
_computing_structure_solution 'SHELXS97 (Sheldrick, 2008)'
_diffrn_ambient_temperature 293(2)
_diffrn_detector_area_resol_mean 10.000
_diffrn_measured_fraction_theta_full 0.996
_diffrn_measured_fraction_theta_max 0.996
_diffrn_measurement_device_type 'Rigaku R-AXIS RAPID'
_diffrn_measurement_method \w
_diffrn_radiation_monochromator graphite
_diffrn_radiation_source 'fine-focus sealed tube'
_diffrn_radiation_type MoK\a
_diffrn_radiation_wavelength 0.71073
_diffrn_reflns_av_R_equivalents 0.0674
_diffrn_reflns_av_sigmaI/netI 0.0925
_diffrn_reflns_limit_h_max 8
_diffrn_reflns_limit_h_min -8
_diffrn_reflns_limit_k_max 7
_diffrn_reflns_limit_k_min -7
_diffrn_reflns_limit_l_max 11
_diffrn_reflns_limit_l_min -11
_diffrn_reflns_number 3209
_diffrn_reflns_theta_full 25.00
_diffrn_reflns_theta_max 25.00
_diffrn_reflns_theta_min 4.08
_diffrn_standards_decay_% 0
_diffrn_standards_interval_count 0
_diffrn_standards_interval_time 0
_diffrn_standards_number 0
_exptl_absorpt_coefficient_mu 0.461
_exptl_absorpt_correction_T_max 0.9216
_exptl_absorpt_correction_T_min 0.8973
_exptl_absorpt_correction_type multi-scan
_exptl_absorpt_process_details '(ABSCOR; Higashi, 1995)'
_exptl_crystal_colour Colorless
_exptl_crystal_density_diffrn 1.761
_exptl_crystal_density_method 'not measured'
_exptl_crystal_description Prism
_exptl_crystal_F_000 220
_exptl_crystal_size_max 0.24
_exptl_crystal_size_mid 0.21
_exptl_crystal_size_min 0.18
_refine_diff_density_max 0.240
_refine_diff_density_min -0.240
_refine_ls_abs_structure_details 'Flack (1983), 640 Friedel pairs'
_refine_ls_abs_structure_Flack 0.14(14)
_refine_ls_extinction_method none
_refine_ls_goodness_of_fit_ref 1.006
_refine_ls_hydrogen_treatment mixed
_refine_ls_matrix_type full
_refine_ls_number_parameters 131
_refine_ls_number_reflns 1434
_refine_ls_number_restraints 2
_refine_ls_restrained_S_all 1.005
_refine_ls_R_factor_all 0.1211
_refine_ls_R_factor_gt 0.0506
_refine_ls_shift/su_max 0.001
_refine_ls_shift/su_mean 0.001
_refine_ls_structure_factor_coef Fsqd
_refine_ls_weighting_details 'calc w=1/[\s^2^(Fo^2^)+(0.0358P)^2^] where P=(Fo^2^+2Fc^2^)/3'
_refine_ls_weighting_scheme calc
_refine_ls_wR_factor_gt 0.0747
_refine_ls_wR_factor_ref 0.0976
_reflns_number_gt 816
_reflns_number_total 1434
_reflns_threshold_expression I>2\s(I)
_cod_data_source_file hg2748.cif
_cod_data_source_block I
_cod_original_cell_volume 412.13(18)
_cod_original_sg_symbol_H-M 'P 21'
_cod_database_code 2228387
_cod_database_fobs_code 2228387

loop_
_symmetry_equiv_pos_as_xyz
'x, y, z'
'-x, y+1/2, -z'

loop_
_atom_site_type_symbol
_atom_site_label
_atom_site_fract_x
_atom_site_fract_y
_atom_site_fract_z
_atom_site_U_iso_or_equiv
_atom_site_adp_type
_atom_site_calc_flag
_atom_site_refinement_flags
_atom_site_occupancy
_atom_site_disorder_assembly
_atom_site_disorder_group
Cl Cl1 0.4887(2) 0.0000(3) 0.86383(14) 0.0688(5) Uani d . 1 . .
O O1 0.3354(6) 0.5743(6) 0.4395(4) 0.0733(13) Uani d . 1 . .
O O2 0.2527(5) 0.8807(6) 0.5218(4) 0.0721(13) Uani d . 1 . .
O O3 -0.0108(6) 0.7765(6) 0.6318(4) 0.0604(12) Uani d D 1 . .
H H3 -0.101(7) 0.774(12) 0.664(7) 0.10(3) Uiso d D 1 . .
O O4 -0.1986(6) 0.6424(8) 0.7898(4) 0.0729(14) Uani d . 1 . .
O O5 -0.1056(7) 0.3531(8) 0.9292(5) 0.0845(14) Uani d . 1 . .
N N1 0.2807(6) 0.6773(8) 0.5258(5) 0.0497(12) Uani d . 1 . .
N N2 -0.0885(7) 0.4861(11) 0.8388(5) 0.0594(13) Uani d . 1 . .
C C1 0.3379(8) 0.2247(7) 0.7937(5) 0.0383(13) Uani d . 1 . .
C C2 0.3679(7) 0.3605(9) 0.6918(6) 0.0430(13) Uani d . 1 . .
H H2 0.4672 0.3293 0.6582 0.052 Uiso calc R 1 . .
C C3 0.2500(6) 0.5442(8) 0.6390(5) 0.0376(13) Uani d . 1 . .
C C4 0.0974(7) 0.5968(8) 0.6866(6) 0.0425(13) Uani d . 1 . .
C C5 0.0733(7) 0.4491(8) 0.7875(5) 0.0387(14) Uani d . 1 . .
C C6 0.1891(8) 0.2652(9) 0.8411(6) 0.0479(15) Uani d . 1 . .
H H6 0.1666 0.1703 0.9083 0.057 Uiso calc R 1 . .

loop_
_atom_site_aniso_label
_atom_site_aniso_U_11
_atom_site_aniso_U_22
_atom_site_aniso_U_33
_atom_site_aniso_U_12
_atom_site_aniso_U_13
_atom_site_aniso_U_23
Cl1 0.0706(9) 0.0606(9) 0.0678(10) 0.0225(9) 0.0142(8) 0.0110(9)
O1 0.098(3) 0.069(3) 0.075(3) -0.012(2) 0.058(3) 0.002(2)
O2 0.090(3) 0.050(3) 0.075(3) -0.002(2) 0.027(3) 0.018(2)
O3 0.055(3) 0.048(2) 0.077(3) 0.011(2) 0.021(3) 0.008(2)
O4 0.063(3) 0.083(3) 0.084(3) 0.023(3) 0.038(3) 0.001(3)
O5 0.093(3) 0.093(3) 0.092(4) 0.009(3) 0.062(3) 0.012(3)
N1 0.052(3) 0.055(3) 0.043(3) -0.011(2) 0.017(3) 0.003(3)
N2 0.062(4) 0.065(3) 0.057(3) -0.005(3) 0.028(3) -0.019(3)
C1 0.037(3) 0.027(3) 0.044(3) 0.011(2) 0.005(3) 0.003(2)
C2 0.039(3) 0.047(3) 0.044(3) 0.000(3) 0.016(3) -0.001(3)
C3 0.034(3) 0.042(4) 0.034(3) -0.009(3) 0.009(2) -0.002(2)
C4 0.037(3) 0.042(3) 0.044(3) -0.001(3) 0.007(3) -0.003(3)
C5 0.037(3) 0.041(4) 0.040(3) -0.002(3) 0.016(3) -0.005(3)
C6 0.055(4) 0.048(3) 0.037(3) -0.004(3) 0.012(3) -0.002(3)

loop_
_atom_type_symbol
_atom_type_description
_atom_type_scat_dispersion_real
_atom_type_scat_dispersion_imag
_atom_type_scat_source
C C 0.0033 0.0016 'International Tables Vol C Tables 4.2.6.8 and 6.1.1.4'
H H 0.0000 0.0000 'International Tables Vol C Tables 4.2.6.8 and 6.1.1.4'
N N 0.0061 0.0033 'International Tables Vol C Tables 4.2.6.8 and 6.1.1.4'
O O 0.0106 0.0060 'International Tables Vol C Tables 4.2.6.8 and 6.1.1.4'
Cl Cl 0.1484 0.1585 'International Tables Vol C Tables 4.2.6.8 and 6.1.1.4'

loop_
_geom_angle_atom_site_label_1
_geom_angle_atom_site_label_2
_geom_angle_atom_site_label_3
_geom_angle_site_symmetry_1
_geom_angle_site_symmetry_3
_geom_angle
_geom_angle_publ_flag
C4 O3 H3 . . 107(5) ?
O2 N1 O1 . . 124.0(5) ?
O2 N1 C3 . . 119.2(5) ?
O1 N1 C3 . . 116.9(5) ?
O4 N2 O5 . . 123.3(5) ?
O4 N2 C5 . . 119.5(5) ?
O5 N2 C5 . . 117.3(6) ?
C6 C1 C2 . . 120.7(5) ?
C6 C1 Cl1 . . 119.3(4) ?
C2 C1 Cl1 . . 120.0(4) ?
C1 C2 C3 . . 119.7(4) ?
C1 C2 H2 . . 120.1 ?
C3 C2 H2 . . 120.1 ?
C2 C3 C4 . . 121.9(5) ?
C2 C3 N1 . . 118.0(4) ?
C4 C3 N1 . . 120.1(5) ?
O3 C4 C5 . . 125.9(5) ?
O3 C4 C3 . . 119.0(5) ?
C5 C4 C3 . . 115.1(4) ?
C6 C5 C4 . . 123.8(4) ?
C6 C5 N2 . . 117.5(5) ?
C4 C5 N2 . . 118.7(5) ?
C1 C6 C5 . . 118.7(5) ?
C1 C6 H6 . . 120.6 ?
C5 C6 H6 . . 120.6 ?

loop_
_geom_bond_atom_site_label_1
_geom_bond_atom_site_label_2
_geom_bond_site_symmetry_2
_geom_bond_distance
_geom_bond_publ_flag
Cl1 C1 . 1.725(4) ?
O1 N1 . 1.230(5) ?
O2 N1 . 1.216(5) ?
O3 C4 . 1.332(6) ?
O3 H3 . 0.84(6) ?
O4 N2 . 1.221(6) ?
O5 N2 . 1.233(6) ?
N1 C3 . 1.454(6) ?
N2 C5 . 1.480(6) ?
C1 C6 . 1.369(7) ?
C1 C2 . 1.369(6) ?
C2 C3 . 1.382(7) ?
C2 H2 . 0.9300 ?
C3 C4 . 1.410(6) ?
C4 C5 . 1.387(6) ?
C5 C6 . 1.376(7) ?
C6 H6 . 0.9300 ?

loop_
_geom_hbond_atom_site_label_D
_geom_hbond_atom_site_label_H
_geom_hbond_atom_site_label_A
_geom_hbond_site_symmetry_A
_geom_hbond_distance_DH
_geom_hbond_distance_HA
_geom_hbond_distance_DA
_geom_hbond_angle_DHA
_geom_hbond_publ_flag
O3 H3 O4 . 0.84(6) 1.82(4) 2.563(6) 146(7) yes

loop_
_cod_related_entry_id
_cod_related_entry_database
_cod_related_entry_code
1 ChemSpider 6686
